data_7107514
loop_
_publ_author_name
'Michal Fornalczyk'
'Kuldip Singh'
'Alison M. Stuart'

_publ_section_title
;
 Synthesis of a-fluoro-B-hydroxy esters by an enantioselective
 Reformatsky-type reaction
;
_journal_name_full Chem.Commun.
_journal_page_first 3500
_journal_paper_doi 10.1039/c2cc17985g
_journal_volume 48
_journal_year 2012
_chemical_absolute_configuration ,rm
_chemical_formula_moiety 'C18 H20 F N O2'
_chemical_formula_sum 'C18 H20 F N O2'
_chemical_formula_weight 301.35
_chemical_name_systematic
;
?
;
_space_group_IT_number 5
_symmetry_cell_setting monoclinic
_symmetry_space_group_name_Hall 'C 2y'
_symmetry_space_group_name_H-M 'C 1 2 1'
_atom_sites_solution_hydrogens geom
_atom_sites_solution_primary direct
_atom_sites_solution_secondary difmap
_audit_creation_method SHELXL-97
_cell_angle_alpha 90.00
_cell_angle_beta 109.351(6)
_cell_angle_gamma 90.00
_cell_formula_units_Z 4
_cell_length_a 19.119(6)
_cell_length_b 5.5114(16)
_cell_length_c 15.207(4)
_cell_measurement_reflns_used 337
_cell_measurement_temperature 150(2)
_cell_measurement_theta_max 24.306
_cell_measurement_theta_min 2.234
_cell_volume 1511.9(8)
_computing_cell_refinement 'Bruker SMART'
_computing_data_collection 'Bruker SMART'
_computing_data_reduction 'Bruker SHELXTL'
_computing_molecular_graphics 'Bruker SHELXTL'
_computing_publication_material 'Bruker SHELXTL'
_computing_structure_refinement 'SHELXL-97 (Sheldrick, 1997)'
_computing_structure_solution 'SHELXS-97 (Sheldrick, 1990)'
_diffrn_ambient_temperature 150(2)
_diffrn_measured_fraction_theta_full 0.998
_diffrn_measured_fraction_theta_max 0.998
_diffrn_measurement_device_type 'Bruker Apex 2000 CCD area detector'
_diffrn_measurement_method 'phi and omega scans'
_diffrn_radiation_monochromator graphite
_diffrn_radiation_source 'fine-focus sealed tube'
_diffrn_radiation_type MoK\a
_diffrn_radiation_wavelength 0.71073
_diffrn_reflns_av_R_equivalents 0.1603
_diffrn_reflns_av_sigmaI/netI 0.1853
_diffrn_reflns_limit_h_max 23
_diffrn_reflns_limit_h_min -23
_diffrn_reflns_limit_k_max 6
_diffrn_reflns_limit_k_min -6
_diffrn_reflns_limit_l_max 18
_diffrn_reflns_limit_l_min -18
_diffrn_reflns_number 5986
_diffrn_reflns_theta_full 26.00
_diffrn_reflns_theta_max 26.00
_diffrn_reflns_theta_min 2.23
_exptl_absorpt_coefficient_mu 0.094
_exptl_absorpt_correction_T_max 0.969
_exptl_absorpt_correction_T_min 0.412
_exptl_absorpt_correction_type empirical
_exptl_absorpt_process_details
;
absorption correction based on 1017 reflections(SADABS);Rint 0.0890 before
correction and 0.0545 after.
;
_exptl_crystal_colour colourless
_exptl_crystal_density_diffrn 1.324
_exptl_crystal_density_method 'not measured'
_exptl_crystal_description plate
_exptl_crystal_F_000 640
_exptl_crystal_size_max 0.20
_exptl_crystal_size_mid 0.10
_exptl_crystal_size_min 0.04
_refine_diff_density_max 0.215
_refine_diff_density_min -0.220
_refine_diff_density_rms 0.054
_refine_ls_abs_structure_details 'Flack H D (1983), Acta Cryst. A39, 876-881'
_refine_ls_extinction_method none
_refine_ls_goodness_of_fit_ref 0.826
_refine_ls_hydrogen_treatment constr
_refine_ls_matrix_type full
_refine_ls_number_parameters 203
_refine_ls_number_reflns 1648
_refine_ls_number_restraints 1
_refine_ls_restrained_S_all 0.826
_refine_ls_R_factor_all 0.1326
_refine_ls_R_factor_gt 0.0608
_refine_ls_shift/su_max 0.001
_refine_ls_shift/su_mean 0.000
_refine_ls_structure_factor_coef Fsqd
_refine_ls_weighting_details 'calc w=1/[\s^2^(Fo^2^)+(0.0172P)^2^+0.0000P] where P=(Fo^2^+2Fc^2^)/3'
_refine_ls_weighting_scheme calc
_refine_ls_wR_factor_gt 0.0819
_refine_ls_wR_factor_ref 0.0972
_reflns_number_gt 856
_reflns_number_total 1648
_reflns_threshold_expression >2sigma(I)
_cod_data_source_file c2cc17985g.txt
_cod_data_source_block 10097
_cod_original_sg_symbol_H-M C2
_cod_database_code 7107514

loop_
_symmetry_equiv_pos_as_xyz
'x, y, z'
'-x, y, -z'
'x+1/2, y+1/2, z'
'-x+1/2, y+1/2, -z'

loop_
_atom_site_label
_atom_site_type_symbol
_atom_site_fract_x
_atom_site_fract_y
_atom_site_fract_z
_atom_site_U_iso_or_equiv
_atom_site_adp_type
_atom_site_occupancy
_atom_site_symmetry_multiplicity
_atom_site_calc_flag
_atom_site_refinement_flags
F1 F 0.55368(16) 0.3573(6) 0.60584(19) 0.0398(9) Uani 1 1 d .
O1 O 0.6580(2) 0.9134(6) 0.6683(2) 0.0370(10) Uani 1 1 d .
H1 H 0.6405 0.9374 0.7115 0.056 Uiso 1 1 calc R
O2 O 0.56283(19) 0.8314(6) 0.7647(2) 0.0382(11) Uani 1 1 d .
N1 N 0.5364(2) 0.4314(8) 0.7668(3) 0.0335(12) Uani 1 1 d .
H1A H 0.5346 0.2890 0.7399 0.040 Uiso 1 1 calc R
C1 C 0.6445(3) 0.6657(10) 0.6370(4) 0.0303(15) Uani 1 1 d .
C2 C 0.5673(3) 0.5958(10) 0.6363(4) 0.0311(15) Uani 1 1 d .
H2 H 0.5307 0.7017 0.5899 0.037 Uiso 1 1 calc R
C3 C 0.5558(3) 0.6267(12) 0.7276(4) 0.0310(15) Uani 1 1 d .
C4 C 0.5181(3) 0.4472(10) 0.8527(3) 0.0305(14) Uani 1 1 d .
H4 H 0.4891 0.5997 0.8499 0.037 Uiso 1 1 calc R
C5 C 0.4680(3) 0.2346(10) 0.8544(4) 0.0383(16) Uani 1 1 d .
H5A H 0.4249 0.2347 0.7971 0.058 Uiso 1 1 calc R
H5B H 0.4512 0.2497 0.9085 0.058 Uiso 1 1 calc R
H5C H 0.4954 0.0825 0.8588 0.058 Uiso 1 1 calc R
C6 C 0.6472(3) 0.6646(11) 0.5384(4) 0.0279(14) Uani 1 1 d .
C7 C 0.6148(3) 0.8583(10) 0.4797(3) 0.0329(15) Uani 1 1 d .
H7 H 0.5936 0.9896 0.5026 0.039 Uiso 1 1 calc R
C8 C 0.6136(3) 0.8590(12) 0.3876(4) 0.0431(16) Uani 1 1 d .
H8 H 0.5919 0.9926 0.3486 0.052 Uiso 1 1 calc R
C9 C 0.6427(3) 0.6734(13) 0.3524(4) 0.0439(17) Uani 1 1 d .
H9 H 0.6411 0.6754 0.2893 0.053 Uiso 1 1 calc R
C10 C 0.6746(3) 0.4812(12) 0.4104(4) 0.0474(18) Uani 1 1 d .
H10 H 0.6958 0.3509 0.3868 0.057 Uiso 1 1 calc R
C11 C 0.6763(3) 0.4758(12) 0.5016(4) 0.0378(16) Uani 1 1 d .
H11 H 0.6977 0.3405 0.5398 0.045 Uiso 1 1 calc R
C12 C 0.7034(3) 0.5063(9) 0.7037(3) 0.0302(15) Uani 1 1 d .
H12A H 0.7527 0.5678 0.7088 0.045 Uiso 1 1 calc R
H12B H 0.6981 0.3395 0.6801 0.045 Uiso 1 1 calc R
H12C H 0.6974 0.5090 0.7653 0.045 Uiso 1 1 calc R
C13 C 0.5861(3) 0.4596(11) 0.9390(4) 0.0282(14) Uani 1 1 d .
C14 C 0.5960(3) 0.6503(11) 1.0005(4) 0.0306(14) Uani 1 1 d .
H14 H 0.5608 0.7785 0.9870 0.037 Uiso 1 1 calc R
C15 C 0.6554(3) 0.6579(11) 1.0800(4) 0.0361(15) Uani 1 1 d .
H15 H 0.6606 0.7917 1.1211 0.043 Uiso 1 1 calc R
C16 C 0.7072(3) 0.4817(12) 1.1026(4) 0.0420(16) Uani 1 1 d .
H16 H 0.7478 0.4886 1.1593 0.050 Uiso 1 1 calc R
C17 C 0.6995(3) 0.2881(11) 1.0404(4) 0.0405(16) Uani 1 1 d .
H17 H 0.7359 0.1635 1.0537 0.049 Uiso 1 1 calc R
C18 C 0.6385(3) 0.2788(10) 0.9590(4) 0.0325(15) Uani 1 1 d .
H18 H 0.6330 0.1466 0.9172 0.039 Uiso 1 1 calc R

loop_
_atom_site_aniso_label
_atom_site_aniso_U_11
_atom_site_aniso_U_22
_atom_site_aniso_U_33
_atom_site_aniso_U_23
_atom_site_aniso_U_13
_atom_site_aniso_U_12
F1 0.055(2) 0.038(2) 0.0332(19) -0.0111(18) 0.0238(17) -0.0137(17)
O1 0.050(3) 0.031(3) 0.029(2) -0.003(2) 0.0120(19) -0.001(2)
O2 0.054(3) 0.031(3) 0.034(2) 0.003(2) 0.019(2) 0.007(2)
N1 0.044(3) 0.026(3) 0.034(3) -0.008(3) 0.018(2) 0.004(3)
C1 0.032(4) 0.023(3) 0.034(4) -0.007(3) 0.008(3) 0.001(3)
C2 0.038(4) 0.028(4) 0.026(3) -0.006(3) 0.009(3) 0.005(3)
C3 0.028(4) 0.036(4) 0.029(3) 0.001(4) 0.008(3) 0.009(3)
C4 0.038(4) 0.029(4) 0.030(3) -0.005(3) 0.019(3) 0.000(3)
C5 0.042(4) 0.038(4) 0.038(4) -0.002(3) 0.017(3) -0.002(3)
C6 0.028(3) 0.030(4) 0.025(3) 0.001(3) 0.008(3) -0.003(3)
C7 0.034(3) 0.035(4) 0.031(3) -0.002(3) 0.014(3) -0.011(3)
C8 0.046(4) 0.042(4) 0.039(4) 0.014(4) 0.011(3) -0.011(4)
C9 0.049(4) 0.055(5) 0.028(4) 0.005(4) 0.012(3) -0.018(4)
C10 0.037(4) 0.059(5) 0.048(4) -0.027(4) 0.017(3) -0.012(4)
C11 0.034(4) 0.041(4) 0.038(4) -0.003(3) 0.011(3) 0.000(3)
C12 0.027(3) 0.031(4) 0.028(3) -0.001(3) 0.002(3) 0.001(3)
C13 0.029(3) 0.030(3) 0.029(3) 0.008(3) 0.015(3) 0.005(3)
C14 0.033(4) 0.033(4) 0.029(3) 0.002(3) 0.013(3) 0.002(3)
C15 0.042(4) 0.023(3) 0.043(4) 0.000(3) 0.014(3) -0.005(3)
C16 0.041(4) 0.047(4) 0.036(4) 0.008(4) 0.011(3) -0.009(4)
C17 0.038(4) 0.037(4) 0.047(4) 0.011(4) 0.015(3) 0.010(3)
C18 0.035(4) 0.036(4) 0.032(4) 0.000(3) 0.018(3) -0.005(3)

loop_
_atom_type_symbol
_atom_type_description
_atom_type_scat_dispersion_real
_atom_type_scat_dispersion_imag
_atom_type_scat_source
C C 0.0033 0.0000 'International Tables Vol C Tables 4.2.6.8 and 6.1.1.4'
H H 0.0000 0.0000 'International Tables Vol C Tables 4.2.6.8 and 6.1.1.4'
N N 0.0061 0.0000 'International Tables Vol C Tables 4.2.6.8 and 6.1.1.4'
O O 0.0106 0.0000 'International Tables Vol C Tables 4.2.6.8 and 6.1.1.4'
F F 0.0171 0.0000 'International Tables Vol C Tables 4.2.6.8 and 6.1.1.4'

loop_
_geom_angle_atom_site_label_1
_geom_angle_atom_site_label_2
_geom_angle_atom_site_label_3
_geom_angle
C1 O1 H1 109.5
C3 N1 C4 122.2(5)
C3 N1 H1A 118.9
C4 N1 H1A 118.9
O1 C1 C6 105.7(5)
O1 C1 C12 108.3(4)
C6 C1 C12 113.4(5)
O1 C1 C2 108.0(4)
C6 C1 C2 110.0(4)
C12 C1 C2 111.1(4)
F1 C2 C3 110.5(5)
F1 C2 C1 108.4(4)
C3 C2 C1 114.0(4)
F1 C2 H2 107.9
C3 C2 H2 107.9
C1 C2 H2 107.9
O2 C3 N1 121.9(5)
O2 C3 C2 120.0(6)
N1 C3 C2 118.1(6)
N1 C4 C13 112.8(4)
N1 C4 C5 108.0(4)
C13 C4 C5 112.7(5)
N1 C4 H4 107.7
C13 C4 H4 107.7
C5 C4 H4 107.7
C4 C5 H5A 109.5
C4 C5 H5B 109.5
H5A C5 H5B 109.5
C4 C5 H5C 109.5
H5A C5 H5C 109.5
H5B C5 H5C 109.5
C11 C6 C7 117.9(5)
C11 C6 C1 123.6(5)
C7 C6 C1 118.4(5)
C8 C7 C6 120.0(6)
C8 C7 H7 120.0
C6 C7 H7 120.0
C9 C8 C7 121.5(6)
C9 C8 H8 119.2
C7 C8 H8 119.2
C8 C9 C10 118.5(6)
C8 C9 H9 120.7
C10 C9 H9 120.7
C11 C10 C9 121.1(6)
C11 C10 H10 119.5
C9 C10 H10 119.5
C10 C11 C6 120.9(6)
C10 C11 H11 119.6
C6 C11 H11 119.6
C1 C12 H12A 109.5
C1 C12 H12B 109.5
H12A C12 H12B 109.5
C1 C12 H12C 109.5
H12A C12 H12C 109.5
H12B C12 H12C 109.5
C18 C13 C14 118.4(5)
C18 C13 C4 120.9(5)
C14 C13 C4 120.6(5)
C15 C14 C13 121.0(6)
C15 C14 H14 119.5
C13 C14 H14 119.5
C16 C15 C14 122.1(6)
C16 C15 H15 118.9
C14 C15 H15 118.9
C15 C16 C17 118.2(6)
C15 C16 H16 120.9
C17 C16 H16 120.9
C18 C17 C16 119.8(6)
C18 C17 H17 120.1
C16 C17 H17 120.1
C13 C18 C17 120.4(6)
C13 C18 H18 119.8
C17 C18 H18 119.8

loop_
_geom_bond_atom_site_label_1
_geom_bond_atom_site_label_2
_geom_bond_distance
F1 C2 1.389(6)
O1 C1 1.441(6)
O1 H1 0.8400
O2 C3 1.249(6)
N1 C3 1.341(7)
N1 C4 1.463(6)
N1 H1A 0.8800
C1 C6 1.516(7)
C1 C12 1.521(6)
C1 C2 1.523(7)
C2 C3 1.485(7)
C2 H2 1.0000
C4 C13 1.511(7)
C4 C5 1.520(7)
C4 H4 1.0000
C5 H5A 0.9800
C5 H5B 0.9800
C5 H5C 0.9800
C6 C11 1.383(7)
C6 C7 1.398(7)
C7 C8 1.393(7)
C7 H7 0.9500
C8 C9 1.357(8)
C8 H8 0.9500
C9 C10 1.384(8)
C9 H9 0.9500
C10 C11 1.378(7)
C10 H10 0.9500
C11 H11 0.9500
C12 H12A 0.9800
C12 H12B 0.9800
C12 H12C 0.9800
C13 C18 1.374(7)
C13 C14 1.378(7)
C14 C15 1.358(7)
C14 H14 0.9500
C15 C16 1.347(8)
C15 H15 0.9500
C16 C17 1.401(8)
C16 H16 0.9500
C17 C18 1.393(7)
C17 H17 0.9500
C18 H18 0.9500

loop_
_geom_hbond_atom_site_label_D
_geom_hbond_atom_site_label_H
_geom_hbond_atom_site_label_A
_geom_hbond_distance_DH
_geom_hbond_distance_HA
_geom_hbond_distance_DA
_geom_hbond_angle_DHA
_geom_hbond_site_symmetry_A
O1 H1 O2 0.84 2.00 2.727(5) 144.3 .
N1 H1A O2 0.88 2.58 3.347(6) 146.0 1_545

loop_
_geom_torsion_atom_site_label_1
_geom_torsion_atom_site_label_2
_geom_torsion_atom_site_label_3
_geom_torsion_atom_site_label_4
_geom_torsion
O1 C1 C2 F1 179.8(4)
C6 C1 C2 F1 65.0(6)
C12 C1 C2 F1 -61.5(5)
O1 C1 C2 C3 -56.6(6)
C6 C1 C2 C3 -171.5(5)
C12 C1 C2 C3 62.1(6)
C4 N1 C3 O2 3.5(8)
C4 N1 C3 C2 -175.0(5)
F1 C2 C3 O2 -177.4(5)
C1 C2 C3 O2 60.2(7)
F1 C2 C3 N1 1.1(7)
C1 C2 C3 N1 -121.3(5)
C3 N1 C4 C13 -79.6(6)
C3 N1 C4 C5 155.3(5)
O1 C1 C6 C11 143.6(5)
C12 C1 C6 C11 25.1(8)
C2 C1 C6 C11 -100.1(6)
O1 C1 C6 C7 -40.2(6)
C12 C1 C6 C7 -158.6(4)
C2 C1 C6 C7 76.2(6)
C11 C6 C7 C8 -1.0(8)
C1 C6 C7 C8 -177.5(5)
C6 C7 C8 C9 0.7(8)
C7 C8 C9 C10 -0.5(8)
C8 C9 C10 C11 0.8(9)
C9 C10 C11 C6 -1.2(8)
C7 C6 C11 C10 1.2(8)
C1 C6 C11 C10 177.5(5)
N1 C4 C13 C18 -58.3(7)
C5 C4 C13 C18 64.3(6)
N1 C4 C13 C14 123.2(5)
C5 C4 C13 C14 -114.2(6)
C18 C13 C14 C15 -1.2(8)
C4 C13 C14 C15 177.3(5)
C13 C14 C15 C16 0.2(9)
C14 C15 C16 C17 1.3(9)
C15 C16 C17 C18 -1.7(9)
C14 C13 C18 C17 0.8(8)
C4 C13 C18 C17 -177.7(5)
C16 C17 C18 C13 0.7(8)
